data_1506926
loop_
_publ_author_name
'Nowak, Ireneusz'
'Cannon, John F.'
'Robins, Morris J.'

_publ_section_title
;
 Synthesis and properties of gem-(difluorocyclopropyl)amine derivatives of
 bicyclo[n.1.0]alkanes.
;
_journal_issue 25
_journal_name_full 'Organic letters'
_journal_page_first 4767
_journal_page_last 4770
_journal_paper_doi 10.1021/ol047943b
_journal_volume 6
_journal_year 2004
_chemical_formula_moiety 'C13 H22 F2 N O, Br'
_chemical_formula_sum 'C13 H22 Br F2 N O'
_chemical_formula_weight 326.23
_chemical_melting_point 426(3)
_chemical_name_systematic
;
 9,9-difluoro-1-(morpholin-1-yl)bicyclo[6.1.0]nonane hydrobromide
;
_space_group_IT_number 14
_symmetry_cell_setting monoclinic
_symmetry_Int_Tables_number 14
_symmetry_space_group_name_Hall '-P 2ybc'
_symmetry_space_group_name_H-M 'P 1 21/c 1'
_atom_sites_solution_hydrogens geom
_atom_sites_solution_primary direct
_atom_sites_solution_secondary difmap
_audit_creation_method SHELXL-97
_cell_angle_alpha 90.00
_cell_angle_beta 108.231(6)
_cell_angle_gamma 90.00
_cell_formula_units_Z 4
_cell_length_a 12.6119(8)
_cell_length_b 7.2008(6)
_cell_length_c 16.4798(13)
_cell_measurement_reflns_used 96
_cell_measurement_temperature 296(2)
_cell_measurement_theta_max 12.20
_cell_measurement_theta_min 4.90
_cell_volume 1421.50(19)
_computing_cell_refinement 'Bruker XSCANS'
_computing_data_collection 'Bruker XSCANS'
_computing_data_reduction 'Bruker SHELXTL'
_computing_molecular_graphics 'Bruker SHELXTL'
_computing_publication_material 'Bruker SHELXTL'
_computing_structure_refinement 'SHELXL-97 (Sheldrick, 1997)'
_computing_structure_solution 'SHELXS-97 (Sheldrick, 1990)'
_diffrn_ambient_temperature 296(2)
_diffrn_measured_fraction_theta_full 0.990
_diffrn_measured_fraction_theta_max 0.990
_diffrn_measurement_device_type 'Bruker P4'
_diffrn_measurement_method '2Theta/Omega scans'
_diffrn_radiation_monochromator graphite
_diffrn_radiation_probe x-ray
_diffrn_radiation_type MoKalpha
_diffrn_radiation_wavelength 0.71073
_diffrn_reflns_av_R_equivalents 0.0246
_diffrn_reflns_av_sigmaI/netI 0.0352
_diffrn_reflns_limit_h_max 14
_diffrn_reflns_limit_h_min -1
_diffrn_reflns_limit_k_max 8
_diffrn_reflns_limit_k_min -1
_diffrn_reflns_limit_l_max 18
_diffrn_reflns_limit_l_min -19
_diffrn_reflns_number 3322
_diffrn_reflns_theta_full 25.00
_diffrn_reflns_theta_max 25.00
_diffrn_reflns_theta_min 2.60
_diffrn_source 'fine-focus sealed tube'
_diffrn_standards_interval_count 97
_diffrn_standards_number 3
_exptl_absorpt_coefficient_mu 2.904
_exptl_absorpt_correction_T_max 0.4431
_exptl_absorpt_correction_T_min 0.3109
_exptl_absorpt_correction_type psi-scan
_exptl_absorpt_process_details '(North et al., 1968)'
_exptl_crystal_colour COLORLESS
_exptl_crystal_density_diffrn 1.524
_exptl_crystal_density_meas 0
_exptl_crystal_density_method 'not measured'
_exptl_crystal_description PLATE
_exptl_crystal_F_000 672
_exptl_crystal_size_max 0.58
_exptl_crystal_size_mid 0.41
_exptl_crystal_size_min 0.20
_refine_diff_density_max 0.697
_refine_diff_density_min -0.266
_refine_diff_density_rms 0.064
_refine_ls_extinction_method none
_refine_ls_goodness_of_fit_ref 1.014
_refine_ls_hydrogen_treatment mixed
_refine_ls_matrix_type full
_refine_ls_number_parameters 167
_refine_ls_number_reflns 2481
_refine_ls_number_restraints 0
_refine_ls_restrained_S_all 1.014
_refine_ls_R_factor_all 0.0514
_refine_ls_R_factor_gt 0.0371
_refine_ls_shift/su_max 0.001
_refine_ls_shift/su_mean 0.000
_refine_ls_structure_factor_coef Fsqd
_refine_ls_weighting_details 'calc w=1/[\s^2^(Fo^2^)+(0.0501P)^2^+1.0298P] where P=(Fo^2^+2Fc^2^)/3'
_refine_ls_weighting_scheme calc
_refine_ls_wR_factor_gt 0.0904
_refine_ls_wR_factor_ref 0.0982
_reflns_number_gt 1999
_reflns_number_total 2481
_reflns_threshold_expression >2sigma(I)
_cod_data_source_file ol047943bsi20041015_023928.cif
_cod_data_source_block xl376
_cod_depositor_comments
;
The following automatic conversions were performed:

'_chemical_melting_point' value '423-428 K' was changed to '426(3)' -
the average value was taken and precision was estimated.

Automatic conversion script
Id: cif_fix_values 1715 2011-07-08 13:25:40Z adriana 
;
_cod_original_sg_symbol_H-M P21/c
_cod_database_code 1506926

loop_
_symmetry_equiv_pos_as_xyz
'x, y, z'
'-x, y+1/2, -z+1/2'
'-x, -y, -z'
'x, -y-1/2, z-1/2'

loop_
_atom_site_label
_atom_site_type_symbol
_atom_site_fract_x
_atom_site_fract_y
_atom_site_fract_z
_atom_site_U_iso_or_equiv
_atom_site_adp_type
_atom_site_occupancy
_atom_site_symmetry_multiplicity
_atom_site_calc_flag
_atom_site_refinement_flags
C1 C 0.8069(2) 0.0975(4) 0.51099(18) 0.0322(7) Uani 1 1 d .
C2 C 0.7211(2) 0.2487(4) 0.46447(18) 0.0359(7) Uani 1 1 d .
H2 H 0.6862 0.3145 0.5015 0.043 Uiso 1 1 calc R
C3 C 0.6472(3) 0.2290(5) 0.37293(19) 0.0452(8) Uani 1 1 d .
H3A H 0.6299 0.3520 0.3484 0.054 Uiso 1 1 calc R
H3B H 0.6886 0.1641 0.3410 0.054 Uiso 1 1 calc R
C4 C 0.5390(3) 0.1266(6) 0.3618(2) 0.0564(10) Uani 1 1 d .
H4A H 0.4939 0.1992 0.3882 0.068 Uiso 1 1 calc R
H4B H 0.4987 0.1186 0.3012 0.068 Uiso 1 1 calc R
C5 C 0.5517(4) -0.0666(6) 0.3990(3) 0.0690(12) Uani 1 1 d .
H5A H 0.5773 -0.0565 0.4607 0.083 Uiso 1 1 calc R
H5B H 0.4787 -0.1249 0.3826 0.083 Uiso 1 1 calc R
C6 C 0.6299(4) -0.1911(6) 0.3729(3) 0.0715(12) Uani 1 1 d .
H6A H 0.6454 -0.1353 0.3242 0.086 Uiso 1 1 calc R
H6B H 0.5920 -0.3080 0.3538 0.086 Uiso 1 1 calc R
C7 C 0.7397(3) -0.2324(5) 0.4401(2) 0.0554(10) Uani 1 1 d .
H7A H 0.7738 -0.3362 0.4201 0.066 Uiso 1 1 calc R
H7B H 0.7238 -0.2731 0.4912 0.066 Uiso 1 1 calc R
C8 C 0.8264(3) -0.0763(5) 0.4657(2) 0.0450(8) Uani 1 1 d .
H8A H 0.8950 -0.1318 0.5018 0.054 Uiso 1 1 calc R
H8B H 0.8406 -0.0360 0.4139 0.054 Uiso 1 1 calc R
C9 C 0.8409(3) 0.2805(5) 0.4856(2) 0.0413(7) Uani 1 1 d .
C10 C 0.7586(3) -0.0620(4) 0.63145(19) 0.0384(7) Uani 1 1 d .
H10A H 0.7787 -0.1829 0.6148 0.046 Uiso 1 1 calc R
H10B H 0.6798 -0.0420 0.6023 0.046 Uiso 1 1 calc R
C11 C 0.7802(3) -0.0579(5) 0.72735(19) 0.0414(7) Uani 1 1 d .
H11A H 0.7566 0.0608 0.7437 0.050 Uiso 1 1 calc R
H11B H 0.7370 -0.1547 0.7433 0.050 Uiso 1 1 calc R
C12 C 0.9585(3) 0.0607(5) 0.7507(2) 0.0440(8) Uani 1 1 d .
H12A H 1.0366 0.0462 0.7837 0.053 Uiso 1 1 calc R
H12B H 0.9331 0.1787 0.7662 0.053 Uiso 1 1 calc R
C13 C 0.9468(2) 0.0618(5) 0.6564(2) 0.0395(7) Uani 1 1 d .
H13A H 0.9902 0.1628 0.6440 0.047 Uiso 1 1 calc R
H13B H 0.9746 -0.0539 0.6408 0.047 Uiso 1 1 calc R
F1 F 0.89385(17) 0.4059(3) 0.54549(13) 0.0527(5) Uani 1 1 d .
F2 F 0.88936(17) 0.2855(3) 0.42279(12) 0.0604(6) Uani 1 1 d .
H1 H 0.798(3) 0.199(6) 0.623(2) 0.054(10) Uiso 1 1 d .
N1 N 0.8256(2) 0.0856(3) 0.60548(15) 0.0298(5) Uani 1 1 d .
O1 O 0.8958(2) -0.0853(3) 0.77127(14) 0.0461(6) Uani 1 1 d .
Br1 Br 0.71661(3) 0.44242(5) 0.67035(2) 0.05190(16) Uani 1 1 d .

loop_
_atom_site_aniso_label
_atom_site_aniso_U_11
_atom_site_aniso_U_22
_atom_site_aniso_U_33
_atom_site_aniso_U_23
_atom_site_aniso_U_13
_atom_site_aniso_U_12
C1 0.0329(15) 0.0333(16) 0.0318(14) 0.0022(12) 0.0119(12) 0.0016(13)
C2 0.0416(17) 0.0323(16) 0.0351(15) 0.0018(13) 0.0139(13) 0.0028(14)
C3 0.054(2) 0.0444(19) 0.0330(16) 0.0058(15) 0.0074(14) 0.0049(17)
C4 0.043(2) 0.068(3) 0.049(2) -0.0033(19) 0.0018(16) 0.0019(19)
C5 0.055(2) 0.067(3) 0.083(3) -0.013(2) 0.018(2) -0.014(2)
C6 0.080(3) 0.056(3) 0.070(3) -0.019(2) 0.013(2) -0.012(2)
C7 0.069(2) 0.0376(19) 0.054(2) -0.0118(17) 0.0114(19) 0.0073(19)
C8 0.0483(19) 0.046(2) 0.0426(17) -0.0052(15) 0.0176(15) 0.0084(17)
C9 0.0454(18) 0.0423(18) 0.0380(16) 0.0028(15) 0.0158(14) -0.0060(16)
C10 0.0400(17) 0.0387(18) 0.0354(15) 0.0046(14) 0.0101(13) -0.0062(15)
C11 0.0485(19) 0.0414(18) 0.0362(16) 0.0045(15) 0.0163(14) -0.0020(16)
C12 0.0417(18) 0.0443(19) 0.0373(16) 0.0023(15) -0.0001(14) -0.0032(16)
C13 0.0279(15) 0.0411(18) 0.0460(17) 0.0009(15) 0.0064(13) -0.0010(15)
F1 0.0576(12) 0.0440(11) 0.0519(11) 0.0020(9) 0.0103(10) -0.0151(10)
F2 0.0598(13) 0.0769(15) 0.0538(11) 0.0123(11) 0.0312(10) -0.0098(12)
N1 0.0308(13) 0.0282(13) 0.0296(12) 0.0008(10) 0.0084(10) 0.0025(11)
O1 0.0530(14) 0.0429(13) 0.0359(11) 0.0082(10) 0.0045(10) 0.0023(11)
Br1 0.0697(3) 0.0359(2) 0.0579(2) -0.00385(16) 0.03133(19) 0.00493(18)

loop_
_atom_type_symbol
_atom_type_description
_atom_type_scat_dispersion_real
_atom_type_scat_dispersion_imag
_atom_type_scat_source
C C 0.0033 0.0016 'International Tables Vol C Tables 4.2.6.8 and 6.1.1.4'
H H 0.0000 0.0000 'International Tables Vol C Tables 4.2.6.8 and 6.1.1.4'
N N 0.0061 0.0033 'International Tables Vol C Tables 4.2.6.8 and 6.1.1.4'
O O 0.0106 0.0060 'International Tables Vol C Tables 4.2.6.8 and 6.1.1.4'
F F 0.0171 0.0103 'International Tables Vol C Tables 4.2.6.8 and 6.1.1.4'
Br Br -0.2901 2.4595 'International Tables Vol C Tables 4.2.6.8 and 6.1.1.4'

loop_
_geom_angle_atom_site_label_1
_geom_angle_atom_site_label_2
_geom_angle_atom_site_label_3
_geom_angle
C9 C1 N1 112.1(2)
C9 C1 C8 119.2(3)
N1 C1 C8 117.8(2)
C9 C1 C2 57.2(2)
N1 C1 C2 114.2(2)
C8 C1 C2 122.0(3)
C9 C2 C3 121.5(3)
C9 C2 C1 58.9(2)
C3 C2 C1 122.9(3)
C9 C2 H2 114.2
C3 C2 H2 114.2
C1 C2 H2 114.2
C4 C3 C2 114.8(3)
C4 C3 H3A 108.6
C2 C3 H3A 108.6
C4 C3 H3B 108.6
C2 C3 H3B 108.6
H3A C3 H3B 107.6
C5 C4 C3 115.1(3)
C5 C4 H4A 108.5
C3 C4 H4A 108.5
C5 C4 H4B 108.5
C3 C4 H4B 108.5
H4A C4 H4B 107.5
C6 C5 C4 115.6(4)
C6 C5 H5A 108.4
C4 C5 H5A 108.4
C6 C5 H5B 108.4
C4 C5 H5B 108.4
H5A C5 H5B 107.4
C5 C6 C7 116.4(4)
C5 C6 H6A 108.2
C7 C6 H6A 108.2
C5 C6 H6B 108.2
C7 C6 H6B 108.2
H6A C6 H6B 107.3
C6 C7 C8 118.0(3)
C6 C7 H7A 107.8
C8 C7 H7A 107.8
C6 C7 H7B 107.8
C8 C7 H7B 107.8
H7A C7 H7B 107.1
C1 C8 C7 122.0(3)
C1 C8 H8A 106.8
C7 C8 H8A 106.8
C1 C8 H8B 106.8
C7 C8 H8B 106.8
H8A C8 H8B 106.7
F1 C9 F2 107.6(3)
F1 C9 C2 121.2(3)
F2 C9 C2 120.2(3)
F1 C9 C1 120.5(3)
F2 C9 C1 118.5(3)
C2 C9 C1 63.8(2)
N1 C10 C11 110.4(2)
N1 C10 H10A 109.6
C11 C10 H10A 109.6
N1 C10 H10B 109.6
C11 C10 H10B 109.6
H10A C10 H10B 108.1
O1 C11 C10 110.4(3)
O1 C11 H11A 109.6
C10 C11 H11A 109.6
O1 C11 H11B 109.6
C10 C11 H11B 109.6
H11A C11 H11B 108.1
O1 C12 C13 111.5(3)
O1 C12 H12A 109.3
C13 C12 H12A 109.3
O1 C12 H12B 109.3
C13 C12 H12B 109.3
H12A C12 H12B 108.0
N1 C13 C12 109.2(3)
N1 C13 H13A 109.8
C12 C13 H13A 109.8
N1 C13 H13B 109.8
C12 C13 H13B 109.8
H13A C13 H13B 108.3
C10 N1 C1 114.6(2)
C10 N1 C13 108.9(2)
C1 N1 C13 112.8(2)
C10 N1 H1 103(2)
C1 N1 H1 108(2)
C13 N1 H1 109(2)
C12 O1 C11 109.6(2)

loop_
_geom_bond_atom_site_label_1
_geom_bond_atom_site_label_2
_geom_bond_distance
C1 C9 1.485(4)
C1 N1 1.502(4)
C1 C8 1.516(4)
C1 C2 1.557(4)
C2 C9 1.458(4)
C2 C3 1.512(4)
C2 H2 0.9800
C3 C4 1.510(5)
C3 H3A 0.9700
C3 H3B 0.9700
C4 C5 1.509(6)
C4 H4A 0.9700
C4 H4B 0.9700
C5 C6 1.492(6)
C5 H5A 0.9700
C5 H5B 0.9700
C6 C7 1.508(5)
C6 H6A 0.9700
C6 H6B 0.9700
C7 C8 1.532(5)
C7 H7A 0.9700
C7 H7B 0.9700
C8 H8A 0.9700
C8 H8B 0.9700
C9 F1 1.351(4)
C9 F2 1.357(4)
C10 N1 1.502(4)
C10 C11 1.518(4)
C10 H10A 0.9700
C10 H10B 0.9700
C11 O1 1.424(4)
C11 H11A 0.9700
C11 H11B 0.9700
C12 O1 1.419(4)
C12 C13 1.515(5)
C12 H12A 0.9700
C12 H12B 0.9700
C13 N1 1.505(4)
C13 H13A 0.9700
C13 H13B 0.9700
N1 H1 0.96(4)

loop_
_geom_hbond_atom_site_label_D
_geom_hbond_atom_site_label_H
_geom_hbond_atom_site_label_A
_geom_hbond_distance_DH
_geom_hbond_distance_HA
_geom_hbond_distance_DA
_geom_hbond_angle_DHA
N1 H1 Br1 0.96(4) 2.29(4) 3.249(3) 172(3)
